data_8107099
loop_
_publ_author_name
'El-Hiti, Gamal A.'
'Smith, Keith'
'Hegazy, Amany S.'
'Alanazi, Saud A.'
'Kariuki, Benson M.'

_publ_section_title
;
 Crystal structure of 2-(4-methoxyphenyl)-1,3-thiazolo[4,5-b]pyridine,
 C13H10N2OS
;
_journal_issue 4
_journal_name_full 'Zeitschrift f\"ur Kristallographie - New Crystal Structures'
_journal_page_first 1067
_journal_page_last 1068
_journal_paper_doi 10.1515/ncrs-2016-0053
_journal_volume 231
_journal_year 2016
_chemical_formula_moiety 'C13 H10 N2 O S'
_chemical_formula_sum 'C13 H10 N2 O S'
_chemical_formula_weight 242.29
_space_group_crystal_system monoclinic
_space_group_IT_number 14
_space_group_name_Hall '-P 2ybc'
_space_group_name_H-M_alt 'P 1 21/c 1'
_atom_sites_solution_hydrogens geom
_cell_angle_alpha 90
_cell_angle_beta 101.162(17)
_cell_angle_gamma 90
_cell_formula_units_Z 8
_cell_length_a 14.182(3)
_cell_length_b 5.9674(6)
_cell_length_c 26.683(4)
_cell_measurement_reflns_used 987
_cell_measurement_temperature 150(2)
_cell_measurement_theta_max 26.3400
_cell_measurement_theta_min 3.8390
_cell_volume 2215.5(6)
_computing_cell_refinement 'CrysAlis PRO [6]'
_computing_data_collection 'CrysAlis PRO [6]'
_computing_data_reduction 'CrysAlis PRO [6]'
_computing_molecular_graphics 'ORTEP-3 for Windows [7]'
_computing_publication_material 'WinGX [7] and CHEMDRAW Ultra [8]'
_computing_structure_refinement 'SHELXL-2013 [5]'
_computing_structure_solution 'SHELXS2013 [5]'
_diffrn_ambient_temperature 150(2)
_diffrn_measured_fraction_theta_full 0.996
_diffrn_measured_fraction_theta_max 0.898
_diffrn_measurement_device_type 'SuperNova, Dual, Cu at zero, Atlas'
_diffrn_measurement_method '\w scans'
_diffrn_radiation_type MoK\a
_diffrn_radiation_wavelength 0.71073
_diffrn_reflns_av_unetI/netI 0.1195
_diffrn_reflns_Laue_measured_fraction_full 0.996
_diffrn_reflns_Laue_measured_fraction_max 0.898
_diffrn_reflns_limit_h_max 19
_diffrn_reflns_limit_h_min -13
_diffrn_reflns_limit_k_max 8
_diffrn_reflns_limit_k_min -8
_diffrn_reflns_limit_l_max 36
_diffrn_reflns_limit_l_min -36
_diffrn_reflns_number 6077
_diffrn_reflns_point_group_measured_fraction_full 0.996
_diffrn_reflns_point_group_measured_fraction_max 0.898
_diffrn_reflns_theta_full 25.242
_diffrn_reflns_theta_max 29.689
_diffrn_reflns_theta_min 3.502
_exptl_absorpt_coefficient_mu 0.274
_exptl_absorpt_correction_T_max 1.00000
_exptl_absorpt_correction_T_min 0.62348
_exptl_absorpt_correction_type multi-scan
_exptl_absorpt_process_details
;
CrysAlisPro, Agilent Technologies,
Version 1.171.37.35g (release 09-12-2014 CrysAlis171 .NET)
(compiled Dec  9 2014,15:38:47)
Empirical absorption correction using spherical harmonics,
 implemented in SCALE3 ABSPACK scaling algorithm.
Empirical absorption correction using spherical harmonics,
 implemented in SCALE3 ABSPACK scaling algorithm.
;
_exptl_crystal_colour colourless
_exptl_crystal_density_diffrn 1.453
_exptl_crystal_description plate
_exptl_crystal_F_000 1008
_exptl_crystal_size_max 0.416
_exptl_crystal_size_mid 0.108
_exptl_crystal_size_min 0.028
_refine_diff_density_max 0.540
_refine_diff_density_min -0.465
_refine_diff_density_rms 0.086
_refine_ls_extinction_coef .
_refine_ls_extinction_method none
_refine_ls_goodness_of_fit_ref 0.928
_refine_ls_hydrogen_treatment constr
_refine_ls_matrix_type full
_refine_ls_number_parameters 309
_refine_ls_number_reflns 6077
_refine_ls_number_restraints 0
_refine_ls_restrained_S_all 0.928
_refine_ls_R_factor_all 0.1173
_refine_ls_R_factor_gt 0.0634
_refine_ls_shift/su_max 0.000
_refine_ls_shift/su_mean 0.000
_refine_ls_structure_factor_coef Fsqd
_refine_ls_weighting_details 'w=1/[\s^2^(Fo^2^)+(0.0776P)^2^] where P=(Fo^2^+2Fc^2^)/3'
_refine_ls_weighting_scheme calc
_refine_ls_wR_factor_gt 0.1330
_refine_ls_wR_factor_ref 0.1514
_reflns_Friedel_coverage 0.000
_reflns_Friedel_fraction_full .
_reflns_Friedel_fraction_max .
_reflns_number_gt 3490
_reflns_number_total 6077
_reflns_threshold_expression 'I > 2\s(I)'
_cod_data_source_file suppl_ncrs-2016-0053_suppl.cif
_cod_data_source_block bmk1547c
_cod_original_cell_volume 2215.4(6)
_cod_original_sg_symbol_H-M 'P 21/c'
_cod_database_code 8107099
_shelx_space_group_comment
;
The symmetry employed for this shelxl refinement is uniquely defined
by the following loop, which should always be used as a source of
symmetry information in preference to the above space-group names.
They are only intended as comments.
;
_shelx_estimated_absorpt_t_min 0.894
_shelx_estimated_absorpt_t_max 0.992
_shelxl_version_number 2013-4

loop_
_space_group_symop_operation_xyz
'x, y, z'
'-x, y+1/2, -z+1/2'
'-x, -y, -z'
'x, -y-1/2, z-1/2'

loop_
_atom_site_label
_atom_site_type_symbol
_atom_site_fract_x
_atom_site_fract_y
_atom_site_fract_z
_atom_site_U_iso_or_equiv
_atom_site_adp_type
_atom_site_occupancy
_atom_site_site_symmetry_order
_atom_site_calc_flag
_atom_site_refinement_flags_posn
_atom_site_refinement_flags_adp
_atom_site_refinement_flags_occupancy
_atom_site_disorder_assembly
_atom_site_disorder_group
C1 C 0.6236(3) 0.4406(7) 0.01361(17) 0.0228(10) Uani 1 1 d . . . . .
C2 C 0.6729(3) 0.6468(7) 0.09315(16) 0.0253(10) Uani 1 1 d . . . . .
C3 C 0.6364(3) 0.4282(7) 0.09712(16) 0.0204(10) Uani 1 1 d . . . . .
C4 C 0.7035(3) 0.7725(7) 0.13689(16) 0.0310(10) Uani 1 1 d . . . . .
H4 H 0.7271 0.9210 0.1356 0.037 Uiso 1 1 calc R U . . .
C5 C 0.6977(3) 0.6689(8) 0.18229(17) 0.0342(11) Uani 1 1 d . . . . .
H5 H 0.7192 0.7468 0.2135 0.041 Uiso 1 1 calc R U . . .
C6 C 0.6614(3) 0.4541(8) 0.18367(16) 0.0307(11) Uani 1 1 d . . . . .
H6 H 0.6585 0.3907 0.2160 0.037 Uiso 1 1 calc R U . . .
C7 C 0.6060(3) 0.3708(6) -0.04020(16) 0.0178(9) Uani 1 1 d . . . . .
C8 C 0.5598(3) 0.1690(7) -0.05484(15) 0.0228(10) Uani 1 1 d . . . . .
H8 H 0.5396 0.0786 -0.0296 0.027 Uiso 1 1 calc R U . . .
C9 C 0.5423(3) 0.0955(7) -0.10473(15) 0.0219(10) Uani 1 1 d . . . . .
H9 H 0.5087 -0.0408 -0.1139 0.026 Uiso 1 1 calc R U . . .
C10 C 0.5746(3) 0.2244(7) -0.14126(15) 0.0244(10) Uani 1 1 d . . . . .
C11 C 0.6216(3) 0.4273(7) -0.12777(16) 0.0244(10) Uani 1 1 d . . . . .
H11 H 0.6431 0.5154 -0.1530 0.029 Uiso 1 1 calc R U . . .
C12 C 0.6368(3) 0.4994(7) -0.07809(15) 0.0245(10) Uani 1 1 d . . . . .
H12 H 0.6685 0.6381 -0.0692 0.029 Uiso 1 1 calc R U . . .
C13 C 0.5125(4) -0.0308(7) -0.20808(16) 0.0359(12) Uani 1 1 d . . . . .
H13A H 0.5449 -0.1593 -0.1893 0.054 Uiso 1 1 calc R U . . .
H13B H 0.5095 -0.0523 -0.2448 0.054 Uiso 1 1 calc R U . . .
H13C H 0.4472 -0.0179 -0.2013 0.054 Uiso 1 1 calc R U . . .
C14 C 0.8828(3) -0.0573(7) 0.00793(16) 0.0210(9) Uani 1 1 d . . . . .
C15 C 0.8865(3) 0.1647(7) 0.08535(15) 0.0240(10) Uani 1 1 d . . . . .
C16 C 0.9264(3) -0.0497(8) 0.09164(17) 0.0258(10) Uani 1 1 d . . . . .
C17 C 0.8857(3) 0.2996(8) 0.12715(15) 0.0284(10) Uani 1 1 d . . . . .
H17 H 0.8584 0.4454 0.1235 0.034 Uiso 1 1 calc R U . . .
C18 C 0.9263(3) 0.2147(8) 0.17452(16) 0.0317(10) Uani 1 1 d . . . . .
H18 H 0.9288 0.3016 0.2046 0.038 Uiso 1 1 calc R U . . .
C19 C 0.9631(3) -0.0009(8) 0.17702(18) 0.0375(12) Uani 1 1 d . . . . .
H19 H 0.9890 -0.0578 0.2101 0.045 Uiso 1 1 calc R U . . .
C20 C 0.8632(3) -0.1351(7) -0.04439(16) 0.0216(10) Uani 1 1 d . . . . .
C21 C 0.9034(3) -0.3353(7) -0.05740(15) 0.0228(10) Uani 1 1 d . . . . .
H21 H 0.9439 -0.4184 -0.0314 0.027 Uiso 1 1 calc R U . . .
C22 C 0.8863(3) -0.4163(7) -0.10669(16) 0.0252(10) Uani 1 1 d . . . . .
H22 H 0.9145 -0.5530 -0.1146 0.030 Uiso 1 1 calc R U . . .
C23 C 0.8270(3) -0.2945(8) -0.14471(16) 0.0249(10) Uani 1 1 d . . . . .
C24 C 0.7868(3) -0.0925(7) -0.13265(16) 0.0258(10) Uani 1 1 d . . . . .
H24 H 0.7465 -0.0087 -0.1586 0.031 Uiso 1 1 calc R U . . .
C25 C 0.8057(3) -0.0157(7) -0.08326(15) 0.0246(10) Uani 1 1 d . . . . .
H25 H 0.7788 0.1228 -0.0755 0.030 Uiso 1 1 calc R U . . .
C26 C 0.8395(4) -0.5675(8) -0.20821(17) 0.0379(12) Uani 1 1 d . . . . .
H26A H 0.9099 -0.5647 -0.2010 0.057 Uiso 1 1 calc R U . . .
H26B H 0.8162 -0.5964 -0.2447 0.057 Uiso 1 1 calc R U . . .
H26C H 0.8169 -0.6863 -0.1881 0.057 Uiso 1 1 calc R U . . .
N1 N 0.6086(2) 0.3174(6) 0.05099(13) 0.0236(8) Uani 1 1 d . . . . .
N2 N 0.6299(3) 0.3306(6) 0.14154(13) 0.0289(9) Uani 1 1 d . . . . .
N3 N 0.9245(2) -0.1732(6) 0.04762(13) 0.0239(8) Uani 1 1 d . . . . .
N4 N 0.9657(3) -0.1362(6) 0.13766(14) 0.0335(10) Uani 1 1 d . . . . .
O1 O 0.5651(2) 0.1696(5) -0.19173(10) 0.0309(7) Uani 1 1 d . . . . .
O2 O 0.8038(2) -0.3560(5) -0.19494(10) 0.0298(7) Uani 1 1 d . . . . .
S1 S 0.67055(8) 0.7093(2) 0.03003(4) 0.0279(3) Uani 1 1 d . . . . .
S2 S 0.84480(8) 0.2144(2) 0.02155(4) 0.0270(3) Uani 1 1 d . . . . .

loop_
_atom_site_aniso_label
_atom_site_aniso_U_11
_atom_site_aniso_U_22
_atom_site_aniso_U_33
_atom_site_aniso_U_23
_atom_site_aniso_U_13
_atom_site_aniso_U_12
C1 0.013(2) 0.020(2) 0.035(3) -0.001(2) 0.0037(18) -0.0016(18)
C2 0.019(2) 0.030(3) 0.028(2) -0.0028(19) 0.0078(18) 0.003(2)
C3 0.016(2) 0.020(2) 0.026(2) -0.0022(19) 0.0050(18) 0.0006(18)
C4 0.028(2) 0.026(2) 0.040(3) -0.002(2) 0.009(2) 0.000(2)
C5 0.030(3) 0.042(3) 0.029(3) -0.007(2) 0.0008(19) 0.002(2)
C6 0.034(3) 0.036(3) 0.024(2) 0.003(2) 0.010(2) 0.002(2)
C7 0.018(2) 0.0111(19) 0.023(2) -0.0024(18) 0.0012(17) 0.0022(17)
C8 0.022(2) 0.020(2) 0.027(2) 0.0063(19) 0.0073(18) 0.0006(19)
C9 0.018(2) 0.023(2) 0.026(2) -0.0027(19) 0.0071(18) -0.0012(19)
C10 0.020(2) 0.031(2) 0.020(2) 0.002(2) -0.0003(17) 0.006(2)
C11 0.015(2) 0.027(2) 0.030(2) 0.008(2) 0.0025(19) 0.004(2)
C12 0.015(2) 0.025(2) 0.031(2) 0.0020(19) -0.0007(18) -0.0013(19)
C13 0.049(3) 0.031(3) 0.026(3) -0.006(2) 0.004(2) -0.006(2)
C14 0.011(2) 0.025(2) 0.028(2) 0.004(2) 0.0079(17) 0.0055(18)
C15 0.022(2) 0.025(3) 0.026(2) -0.0009(19) 0.0085(18) -0.007(2)
C16 0.015(2) 0.036(3) 0.027(3) 0.000(2) 0.0071(18) 0.000(2)
C17 0.020(2) 0.032(2) 0.033(2) 0.002(2) 0.0043(19) -0.003(2)
C18 0.029(2) 0.038(3) 0.029(2) -0.005(2) 0.0091(19) 0.001(2)
C19 0.039(3) 0.043(3) 0.028(3) 0.008(2) 0.000(2) 0.008(2)
C20 0.013(2) 0.024(2) 0.027(2) -0.002(2) 0.0038(17) 0.0001(18)
C21 0.012(2) 0.032(3) 0.025(2) 0.005(2) 0.0055(17) -0.0004(19)
C22 0.022(2) 0.027(2) 0.028(3) -0.005(2) 0.0088(19) -0.001(2)
C23 0.019(2) 0.032(2) 0.023(2) 0.001(2) 0.0032(17) -0.007(2)
C24 0.020(2) 0.031(2) 0.027(2) 0.0049(19) 0.0046(19) 0.009(2)
C25 0.022(2) 0.023(2) 0.030(2) 0.0002(19) 0.007(2) 0.003(2)
C26 0.040(3) 0.042(3) 0.032(3) -0.012(2) 0.008(2) 0.004(2)
N1 0.0235(19) 0.027(2) 0.0213(18) -0.0021(17) 0.0070(15) -0.0051(17)
N2 0.028(2) 0.032(2) 0.027(2) 0.0041(18) 0.0062(16) -0.0037(17)
N3 0.0190(18) 0.030(2) 0.023(2) 0.0004(17) 0.0051(15) 0.0002(17)
N4 0.035(2) 0.037(2) 0.028(2) -0.0036(18) 0.0033(18) 0.0079(19)
O1 0.0344(17) 0.0297(18) 0.0280(17) 0.0051(14) 0.0045(13) -0.0047(14)
O2 0.0322(17) 0.0345(18) 0.0207(16) -0.0019(13) 0.0005(13) 0.0086(14)
S1 0.0276(6) 0.0234(6) 0.0327(6) 0.0004(5) 0.0058(5) -0.0037(6)
S2 0.0268(6) 0.0245(6) 0.0296(6) 0.0022(5) 0.0049(5) 0.0034(6)

loop_
_atom_type_symbol
_atom_type_description
_atom_type_scat_dispersion_real
_atom_type_scat_dispersion_imag
_atom_type_scat_source
C C 0.0033 0.0016 'International Tables Vol C Tables 4.2.6.8 and 6.1.1.4'
H H 0.0000 0.0000 'International Tables Vol C Tables 4.2.6.8 and 6.1.1.4'
N N 0.0061 0.0033 'International Tables Vol C Tables 4.2.6.8 and 6.1.1.4'
O O 0.0106 0.0060 'International Tables Vol C Tables 4.2.6.8 and 6.1.1.4'
S S 0.1246 0.1234 'International Tables Vol C Tables 4.2.6.8 and 6.1.1.4'

loop_
_geom_angle_atom_site_label_1
_geom_angle_atom_site_label_2
_geom_angle_atom_site_label_3
_geom_angle
_geom_angle_site_symmetry_1
_geom_angle_site_symmetry_3
N1 C1 C7 124.9(4) . .
N1 C1 S1 116.0(3) . .
C7 C1 S1 119.1(3) . .
C4 C2 C3 119.7(4) . .
C4 C2 S1 130.7(3) . .
C3 C2 S1 109.6(3) . .
N2 C3 N1 121.5(4) . .
N2 C3 C2 123.8(4) . .
N1 C3 C2 114.7(4) . .
C5 C4 C2 115.8(4) . .
C5 C4 H4 122.1 . .
C2 C4 H4 122.1 . .
C4 C5 C6 121.7(4) . .
C4 C5 H5 119.2 . .
C6 C5 H5 119.2 . .
N2 C6 C5 123.3(4) . .
N2 C6 H6 118.3 . .
C5 C6 H6 118.3 . .
C8 C7 C12 117.8(4) . .
C8 C7 C1 120.1(4) . .
C12 C7 C1 122.0(4) . .
C9 C8 C7 122.3(4) . .
C9 C8 H8 118.9 . .
C7 C8 H8 118.9 . .
C8 C9 C10 118.7(4) . .
C8 C9 H9 120.7 . .
C10 C9 H9 120.7 . .
O1 C10 C9 125.2(4) . .
O1 C10 C11 114.4(4) . .
C9 C10 C11 120.4(4) . .
C12 C11 C10 120.0(4) . .
C12 C11 H11 120.0 . .
C10 C11 H11 120.0 . .
C11 C12 C7 120.8(4) . .
C11 C12 H12 119.6 . .
C7 C12 H12 119.6 . .
O1 C13 H13A 109.5 . .
O1 C13 H13B 109.5 . .
H13A C13 H13B 109.5 . .
O1 C13 H13C 109.5 . .
H13A C13 H13C 109.5 . .
H13B C13 H13C 109.5 . .
N3 C14 C20 125.8(4) . .
N3 C14 S2 115.3(3) . .
C20 C14 S2 118.9(3) . .
C17 C15 C16 120.3(4) . .
C17 C15 S2 130.3(3) . .
C16 C15 S2 109.4(3) . .
N4 C16 N3 120.4(4) . .
N4 C16 C15 123.1(4) . .
N3 C16 C15 116.5(4) . .
C15 C17 C18 117.4(4) . .
C15 C17 H17 121.3 . .
C18 C17 H17 121.3 . .
C17 C18 C19 118.1(4) . .
C17 C18 H18 120.9 . .
C19 C18 H18 120.9 . .
N4 C19 C18 126.4(4) . .
N4 C19 H19 116.8 . .
C18 C19 H19 116.8 . .
C25 C20 C21 117.6(4) . .
C25 C20 C14 122.2(4) . .
C21 C20 C14 120.2(4) . .
C22 C21 C20 122.2(4) . .
C22 C21 H21 118.9 . .
C20 C21 H21 118.9 . .
C21 C22 C23 118.9(4) . .
C21 C22 H22 120.6 . .
C23 C22 H22 120.6 . .
O2 C23 C22 124.9(4) . .
O2 C23 C24 115.2(4) . .
C22 C23 C24 119.9(4) . .
C25 C24 C23 119.8(4) . .
C25 C24 H24 120.1 . .
C23 C24 H24 120.1 . .
C24 C25 C20 121.6(4) . .
C24 C25 H25 119.2 . .
C20 C25 H25 119.2 . .
O2 C26 H26A 109.5 . .
O2 C26 H26B 109.5 . .
H26A C26 H26B 109.5 . .
O2 C26 H26C 109.5 . .
H26A C26 H26C 109.5 . .
H26B C26 H26C 109.5 . .
C1 N1 C3 110.7(4) . .
C3 N2 C6 115.6(4) . .
C14 N3 C16 109.7(4) . .
C19 N4 C16 114.6(4) . .
C10 O1 C13 116.5(3) . .
C23 O2 C26 116.8(3) . .
C2 S1 C1 88.9(2) . .
C15 S2 C14 89.2(2) . .

loop_
_geom_bond_atom_site_label_1
_geom_bond_atom_site_label_2
_geom_bond_distance
_geom_bond_site_symmetry_2
C1 N1 1.289(5) .
C1 C7 1.469(6) .
C1 S1 1.758(4) .
C2 C4 1.385(6) .
C2 C3 1.415(6) .
C2 S1 1.719(4) .
C3 N2 1.340(5) .
C3 N1 1.386(5) .
C4 C5 1.377(6) .
C4 H4 0.9500 .
C5 C6 1.384(6) .
C5 H5 0.9500 .
C6 N2 1.346(5) .
C6 H6 0.9500 .
C7 C8 1.390(5) .
C7 C12 1.404(5) .
C8 C9 1.378(5) .
C8 H8 0.9500 .
C9 C10 1.388(5) .
C9 H9 0.9500 .
C10 O1 1.367(5) .
C10 C11 1.395(6) .
C11 C12 1.371(5) .
C11 H11 0.9500 .
C12 H12 0.9500 .
C13 O1 1.432(5) .
C13 H13A 0.9800 .
C13 H13B 0.9800 .
C13 H13C 0.9800 .
C14 N3 1.306(5) .
C14 C20 1.446(5) .
C14 S2 1.768(4) .
C15 C17 1.377(6) .
C15 C16 1.396(6) .
C15 S2 1.716(4) .
C16 N4 1.349(5) .
C16 N3 1.383(5) .
C17 C18 1.380(6) .
C17 H17 0.9500 .
C18 C19 1.385(6) .
C18 H18 0.9500 .
C19 N4 1.331(6) .
C19 H19 0.9500 .
C20 C25 1.386(6) .
C20 C21 1.396(6) .
C21 C22 1.378(5) .
C21 H21 0.9500 .
C22 C23 1.391(6) .
C22 H22 0.9500 .
C23 O2 1.367(5) .
C23 C24 1.397(6) .
C24 C25 1.372(5) .
C24 H24 0.9500 .
C25 H25 0.9500 .
C26 O2 1.430(5) .
C26 H26A 0.9800 .
C26 H26B 0.9800 .
C26 H26C 0.9800 .
